data_2240904
loop_
_publ_author_name
'Granifo, Juan'
'Suarez, Sebasti\'an'
'Baggio, Ricardo'

_publ_section_title
;
 Structure of a dinuclear cadmium complex with 2,2'-bipyridine,
 monodentate nitrate and 3-carboxy-6-methylpyridine-2-carboxylate ligands:
 intramolecular carbonyl(lone pair)&#x00B7;&#x00B7;&#x00B7;\p(ring) and
 nitrate(\p)&#x00B7;&#x00B7;&#x00B7;\p(ring) interactions.
;
_journal_coeditor_code SJ5468
_journal_issue 8
_journal_name_full 'Acta Crystallographica Section E'
_journal_page_first 890
_journal_page_last 894
_journal_paper_doi 10.1107/S2056989015012384
_journal_volume 71
_journal_year 2015
_chemical_formula_iupac '[Cd2 (C8 H6 N O4)2 (N O3)2 (C10 H8 N2)2], C H4 O'
_chemical_formula_moiety 'C36 H28 Cd2 N8 O14, C H4 O'
_chemical_formula_sum 'C37 H32 Cd2 N8 O15'
_chemical_formula_weight 1053.50
_chemical_name_systematic
;Bis(\m-3-carboxy-6-methylpyridine-2-carboxylato)-\k^3^<i>N</i>,<i>O</i>^2^:<i>O</i>^2^;\k^3^<i>O</i>^2^:<i>N</i>,<i>O</i>^2^-bis[(2,2'-bipyridine-\k^2^<i>N</i>,<i>N</i>'))(nitrato-\k<i>O</i>)cadmium]
methanol monosolvate
;
_space_group_crystal_system triclinic
_space_group_IT_number 2
_space_group_name_Hall '-P 1'
_space_group_name_H-M_alt 'P -1'
_symmetry_space_group_name_Hall '-P 1'
_symmetry_space_group_name_H-M 'P -1'
_atom_sites_solution_hydrogens mixed
_audit_creation_method SHELXL-2014/6
_cell_angle_alpha 71.241(4)
_cell_angle_beta 86.537(4)
_cell_angle_gamma 86.803(5)
_cell_formula_units_Z 1
_cell_length_a 8.4096(5)
_cell_length_b 10.9626(6)
_cell_length_c 11.5056(4)
_cell_measurement_reflns_used 2675
_cell_measurement_temperature 295(2)
_cell_measurement_theta_max 28.84
_cell_measurement_theta_min 3.76
_cell_volume 1001.79(9)
_computing_cell_refinement
;
CrysAlis PRO (Oxford Diffraction, 2009)
;
_computing_data_collection
;
CrysAlis PRO (Oxford Diffraction, 2009)
;
_computing_data_reduction
;
CrysAlis PRO (Oxford Diffraction, 2009)
;
_computing_molecular_graphics
;
SHELXTL (Sheldrick, 2008)
;
_computing_publication_material
;
SHELXL2014 (Sheldrick, 2015) and PLATON (Spek, 2009)
;
_computing_structure_refinement
;
SHELXL2014 (Sheldrick, 2015)
;
_computing_structure_solution
;
SHELXS97 (Sheldrick, 2008)
;
_diffrn_ambient_temperature 295(2)
_diffrn_measured_fraction_theta_full 0.997
_diffrn_measured_fraction_theta_max 0.899
_diffrn_measurement_device_type 'Oxford Diffraction Gemini CCD S Ultra'
_diffrn_measurement_method '\w scans, thick slices'
_diffrn_radiation_source 'fine-focus sealed tube'
_diffrn_radiation_type MoK\a
_diffrn_radiation_wavelength 0.71073
_diffrn_reflns_av_R_equivalents 0.0569
_diffrn_reflns_limit_h_max 11
_diffrn_reflns_limit_h_min -11
_diffrn_reflns_limit_k_max 14
_diffrn_reflns_limit_k_min -14
_diffrn_reflns_limit_l_max 15
_diffrn_reflns_limit_l_min -15
_diffrn_reflns_number 21744
_diffrn_reflns_theta_full 26.000
_diffrn_reflns_theta_max 29.082
_diffrn_reflns_theta_min 3.630
_exptl_absorpt_coefficient_mu 1.143
_exptl_absorpt_correction_type multi-scan
_exptl_absorpt_process_details
;
(CrysAlis PRO; Oxford Diffraction, 2009)
;
_exptl_crystal_colour colourless
_exptl_crystal_density_diffrn 1.746
_exptl_crystal_description block
_exptl_crystal_F_000 526
_exptl_crystal_size_max 0.36
_exptl_crystal_size_mid 0.14
_exptl_crystal_size_min 0.10
_refine_diff_density_max 1.068
_refine_diff_density_min -0.739
_refine_ls_extinction_method none
_refine_ls_goodness_of_fit_ref 1.011
_refine_ls_hydrogen_treatment mixed
_refine_ls_matrix_type full
_refine_ls_number_parameters 298
_refine_ls_number_reflns 4819
_refine_ls_number_restraints 4
_refine_ls_restrained_S_all 1.012
_refine_ls_R_factor_all 0.0462
_refine_ls_R_factor_gt 0.0359
_refine_ls_shift/su_max 0.000
_refine_ls_shift/su_mean 0.000
_refine_ls_structure_factor_coef Fsqd
_refine_ls_weighting_details 'w=1/[\s^2^(Fo^2^)+(0.0394P)^2^+1.5425P] where P=(Fo^2^+2Fc^2^)/3'
_refine_ls_weighting_scheme calc
_refine_ls_wR_factor_gt 0.0846
_refine_ls_wR_factor_ref 0.0920
_reflns_number_gt 4155
_reflns_number_total 4819
_reflns_threshold_expression 'I > 2\s(I)'
_cod_data_source_file sj5468sup1.cf
_cod_data_source_block I
_cod_database_code 2240904
_shelxl_version_number 2014/6

loop_
_space_group_symop_operation_xyz
'x, y, z'
'-x, -y, -z'

loop_
_atom_site_type_symbol
_atom_site_label
_atom_site_fract_x
_atom_site_fract_y
_atom_site_fract_z
_atom_site_U_iso_or_equiv
_atom_site_adp_type
_atom_site_calc_flag
_atom_site_occupancy
Cd Cd1 0.47993(3) 0.63548(2) 0.35527(2) 0.01961(9) Uani d 1
N N1A 0.6981(3) 0.7364(3) 0.3922(3) 0.0229(6) Uani d 1
N N2A 0.4198(3) 0.8540(3) 0.3047(2) 0.0223(6) Uani d 1
C C1A 0.8378(4) 0.6740(4) 0.4272(3) 0.0279(7) Uani d 1
H H1A 0.8516 0.5882 0.4306 0.033 Uiso calc 1
C C2A 0.9614(4) 0.7331(4) 0.4581(3) 0.0292(8) Uani d 1
H H2A 1.0575 0.6883 0.4821 0.035 Uiso calc 1
C C3A 0.9393(4) 0.8601(4) 0.4526(3) 0.0312(8) Uani d 1
H H3A 1.0204 0.9020 0.4740 0.037 Uiso calc 1
C C4A 0.7968(4) 0.9252(4) 0.4152(3) 0.0286(7) Uani d 1
H H4A 0.7812 1.0114 0.4104 0.034 Uiso calc 1
C C5A 0.6771(4) 0.8603(3) 0.3851(3) 0.0196(6) Uani d 1
C C6A 0.5211(4) 0.9244(3) 0.3409(3) 0.0201(6) Uani d 1
C C7A 0.4801(4) 1.0501(3) 0.3369(3) 0.0263(7) Uani d 1
H H7A 0.5504 1.0976 0.3629 0.032 Uiso calc 1
C C8A 0.3343(4) 1.1041(3) 0.2940(3) 0.0286(8) Uani d 1
H H8A 0.3048 1.1877 0.2920 0.034 Uiso calc 1
C C9A 0.2327(4) 1.0328(3) 0.2540(3) 0.0303(8) Uani d 1
H H9A 0.1348 1.0679 0.2230 0.036 Uiso calc 1
C C10A 0.2801(4) 0.9084(3) 0.2614(3) 0.0280(7) Uani d 1
H H10A 0.2116 0.8599 0.2351 0.034 Uiso calc 1
O O1B 0.6097(3) 0.4384(2) 0.44192(19) 0.0216(5) Uani d 1
O O2B 0.7028(3) 0.2598(2) 0.4031(2) 0.0256(5) Uani d 1
O O3B 0.8147(3) 0.1816(3) 0.1644(3) 0.0390(6) Uani d 1
O O4B 0.9923(3) 0.2717(3) 0.2400(3) 0.0340(6) Uani d 1
H H4BO 1.004(6) 0.344(2) 0.248(4) 0.051(14) Uiso d 1
N N1B 0.5964(3) 0.5661(3) 0.1972(2) 0.0200(5) Uani d 1
C C1B 0.6745(4) 0.4503(3) 0.2349(3) 0.0185(6) Uani d 1
C C2B 0.7605(4) 0.3994(3) 0.1523(3) 0.0226(7) Uani d 1
C C3B 0.7607(5) 0.4714(4) 0.0288(3) 0.0316(8) Uani d 1
H H3B 0.8164 0.4402 -0.0288 0.038 Uiso calc 1
C C4B 0.6796(5) 0.5880(4) -0.0090(3) 0.0343(9) Uani d 1
H H4B 0.6799 0.6361 -0.0919 0.041 Uiso calc 1
C C5B 0.5963(4) 0.6345(3) 0.0780(3) 0.0255(7) Uani d 1
C C6B 0.6608(4) 0.3736(3) 0.3714(3) 0.0185(6) Uani d 1
C C7B 0.8543(4) 0.2739(3) 0.1893(3) 0.0265(7) Uani d 1
C C8B 0.5036(5) 0.7606(4) 0.0418(3) 0.0376(9) Uani d 1
H H8BA 0.5131 0.7999 -0.0457 0.056 Uiso calc 1
H H8BB 0.3934 0.7462 0.0669 0.056 Uiso calc 1
H H8BC 0.5448 0.8166 0.0811 0.056 Uiso calc 1
N N1C 0.1872(3) 0.5118(3) 0.2872(2) 0.0248(6) Uani d 1
O O1C 0.2228(3) 0.6168(3) 0.3000(3) 0.0350(6) Uani d 1
O O2C 0.2871(3) 0.4227(3) 0.2993(3) 0.0341(6) Uani d 1
O O3C 0.0460(3) 0.5009(3) 0.2619(3) 0.0374(6) Uani d 1
O O1M 0.7710(10) 0.9624(9) 0.0748(8) 0.072(2) Uani d 0.5
H H1M 0.816(4) 1.0346(13) 0.046(17) 0.18(9) Uiso d 0.5
C C1M 0.8993(11) 0.8676(10) 0.0932(8) 0.060(3) Uani d 0.5
H H1M1 0.9936 0.9068 0.0490 0.090 Uiso calc 0.5
H H1M2 0.8713 0.7994 0.0637 0.090 Uiso calc 0.5
H H1M3 0.9189 0.8331 0.1792 0.090 Uiso calc 0.5

loop_
_atom_site_aniso_label
_atom_site_aniso_U_11
_atom_site_aniso_U_22
_atom_site_aniso_U_33
_atom_site_aniso_U_12
_atom_site_aniso_U_13
_atom_site_aniso_U_23
Cd1 0.02114(13) 0.01596(13) 0.02201(13) 0.00148(9) -0.00289(9) -0.00650(9)
N1A 0.0207(14) 0.0214(14) 0.0274(14) -0.0001(11) -0.0030(11) -0.0087(11)
N2A 0.0226(14) 0.0178(14) 0.0259(14) 0.0016(11) -0.0031(11) -0.0062(11)
C1A 0.0255(17) 0.0252(18) 0.0331(18) 0.0027(14) -0.0037(14) -0.0095(15)
C2A 0.0201(16) 0.038(2) 0.0293(18) -0.0008(15) -0.0038(14) -0.0105(16)
C3A 0.0261(18) 0.040(2) 0.0324(19) -0.0088(16) -0.0041(15) -0.0166(16)
C4A 0.0336(19) 0.0228(18) 0.0327(18) -0.0046(15) -0.0020(15) -0.0129(15)
C5A 0.0216(15) 0.0188(16) 0.0192(14) -0.0028(12) 0.0002(12) -0.0069(12)
C6A 0.0231(16) 0.0182(16) 0.0181(14) -0.0022(13) 0.0004(12) -0.0048(12)
C7A 0.0312(18) 0.0193(17) 0.0279(17) -0.0039(14) 0.0003(14) -0.0069(14)
C8A 0.036(2) 0.0169(17) 0.0293(18) 0.0031(14) 0.0055(15) -0.0043(14)
C9A 0.0277(18) 0.0239(18) 0.0374(19) 0.0089(15) -0.0044(15) -0.0083(15)
C10A 0.0248(17) 0.0228(18) 0.0363(19) 0.0030(14) -0.0067(14) -0.0089(15)
O1B 0.0278(12) 0.0180(11) 0.0185(11) 0.0049(9) 0.0004(9) -0.0062(9)
O2B 0.0328(13) 0.0168(12) 0.0271(12) 0.0025(10) -0.0033(10) -0.0073(10)
O3B 0.0471(17) 0.0307(15) 0.0461(16) 0.0020(12) -0.0037(13) -0.0221(13)
O4B 0.0265(13) 0.0314(15) 0.0481(16) 0.0076(11) -0.0078(11) -0.0182(13)
N1B 0.0196(13) 0.0185(14) 0.0216(13) -0.0010(11) -0.0033(10) -0.0055(11)
C1B 0.0173(14) 0.0193(16) 0.0208(15) -0.0016(12) -0.0047(12) -0.0082(12)
C2B 0.0197(16) 0.0245(17) 0.0259(16) -0.0017(13) -0.0012(13) -0.0110(14)
C3B 0.038(2) 0.035(2) 0.0234(17) 0.0039(16) 0.0038(15) -0.0126(15)
C4B 0.047(2) 0.032(2) 0.0203(16) 0.0064(17) -0.0004(15) -0.0051(15)
C5B 0.0295(18) 0.0226(17) 0.0234(16) 0.0013(14) -0.0052(13) -0.0055(13)
C6B 0.0156(14) 0.0181(16) 0.0237(15) -0.0006(12) -0.0029(12) -0.0088(12)
C7B 0.0265(17) 0.0270(19) 0.0283(17) 0.0012(14) 0.0046(14) -0.0135(15)
C8B 0.051(2) 0.032(2) 0.0256(18) 0.0103(18) -0.0058(17) -0.0053(16)
N1C 0.0250(15) 0.0292(16) 0.0218(13) -0.0013(12) -0.0019(11) -0.0104(12)
O1C 0.0264(13) 0.0315(15) 0.0561(17) 0.0001(11) -0.0092(12) -0.0254(13)
O2C 0.0268(13) 0.0282(14) 0.0484(16) 0.0019(11) -0.0004(11) -0.0143(12)
O3C 0.0253(13) 0.0381(16) 0.0555(17) -0.0034(11) -0.0108(12) -0.0224(14)
O1M 0.078(6) 0.075(6) 0.077(5) -0.016(5) -0.010(4) -0.039(5)
C1M 0.052(6) 0.097(9) 0.036(5) -0.018(6) -0.010(4) -0.023(5)

loop_
_atom_type_symbol
_atom_type_description
_atom_type_scat_dispersion_real
_atom_type_scat_dispersion_imag
_atom_type_scat_source
C C 0.0033 0.0016 'International Tables Vol C Tables 4.2.6.8 and 6.1.1.4'
H H 0.0000 0.0000 'International Tables Vol C Tables 4.2.6.8 and 6.1.1.4'
N N 0.0061 0.0033 'International Tables Vol C Tables 4.2.6.8 and 6.1.1.4'
O O 0.0106 0.0060 'International Tables Vol C Tables 4.2.6.8 and 6.1.1.4'
Cd Cd -0.8075 1.2024 'International Tables Vol C Tables 4.2.6.8 and 6.1.1.4'

loop_
_geom_angle_atom_site_label_1
_geom_angle_atom_site_label_2
_geom_angle_atom_site_label_3
_geom_angle_site_symmetry_1
_geom_angle_site_symmetry_3
_geom_angle
O1B Cd1 O1B 2_666 . 73.38(8)
O1B Cd1 N2A 2_666 . 101.83(9)
O1B Cd1 N2A . . 159.48(9)
O1B Cd1 N1A 2_666 . 94.90(9)
O1B Cd1 N1A . . 89.17(9)
N2A Cd1 N1A . . 71.15(10)
O1B Cd1 O1C 2_666 . 88.36(9)
O1B Cd1 O1C . . 112.97(9)
N2A Cd1 O1C . . 86.44(9)
N1A Cd1 O1C . . 157.56(10)
O1B Cd1 N1B 2_666 . 142.36(8)
O1B Cd1 N1B . . 71.66(8)
N2A Cd1 N1B . . 115.79(9)
N1A Cd1 N1B . . 98.09(9)
O1C Cd1 N1B . . 92.65(9)
C5A N1A C1A . . 119.8(3)
C5A N1A Cd1 . . 117.1(2)
C1A N1A Cd1 . . 123.0(2)
C10A N2A C6A . . 118.9(3)
C10A N2A Cd1 . . 123.4(2)
C6A N2A Cd1 . . 116.7(2)
N1A C1A C2A . . 122.1(3)
N1A C1A H1A . . 119.0
C2A C1A H1A . . 119.0
C3A C2A C1A . . 118.3(3)
C3A C2A H2A . . 120.9
C1A C2A H2A . . 120.9
C2A C3A C4A . . 119.9(3)
C2A C3A H3A . . 120.0
C4A C3A H3A . . 120.0
C3A C4A C5A . . 118.9(3)
C3A C4A H4A . . 120.5
C5A C4A H4A . . 120.5
N1A C5A C4A . . 121.0(3)
N1A C5A C6A . . 116.7(3)
C4A C5A C6A . . 122.3(3)
N2A C6A C7A . . 121.0(3)
N2A C6A C5A . . 116.6(3)
C7A C6A C5A . . 122.4(3)
C8A C7A C6A . . 119.4(3)
C8A C7A H7A . . 120.3
C6A C7A H7A . . 120.3
C7A C8A C9A . . 119.4(3)
C7A C8A H8A . . 120.3
C9A C8A H8A . . 120.3
C10A C9A C8A . . 118.2(3)
C10A C9A H9A . . 120.9
C8A C9A H9A . . 120.9
N2A C10A C9A . . 123.1(3)
N2A C10A H10A . . 118.4
C9A C10A H10A . . 118.4
C6B O1B Cd1 . 2_666 128.9(2)
C6B O1B Cd1 . . 118.42(19)
Cd1 O1B Cd1 2_666 . 106.62(8)
C7B O4B H4BO . . 109(3)
C5B N1B C1B . . 120.4(3)
C5B N1B Cd1 . . 124.9(2)
C1B N1B Cd1 . . 114.7(2)
N1B C1B C2B . . 121.7(3)
N1B C1B C6B . . 117.5(3)
C2B C1B C6B . . 120.7(3)
C3B C2B C1B . . 117.6(3)
C3B C2B C7B . . 118.4(3)
C1B C2B C7B . . 124.1(3)
C4B C3B C2B . . 120.4(3)
C4B C3B H3B . . 119.8
C2B C3B H3B . . 119.8
C3B C4B C5B . . 119.6(3)
C3B C4B H4B . . 120.2
C5B C4B H4B . . 120.2
N1B C5B C4B . . 120.4(3)
N1B C5B C8B . . 117.7(3)
C4B C5B C8B . . 121.9(3)
O2B C6B O1B . . 126.7(3)
O2B C6B C1B . . 118.0(3)
O1B C6B C1B . . 115.3(3)
O3B C7B O4B . . 120.6(3)
O3B C7B C2B . . 122.0(3)
O4B C7B C2B . . 117.1(3)
C5B C8B H8BA . . 109.5
C5B C8B H8BB . . 109.5
H8BA C8B H8BB . . 109.5
C5B C8B H8BC . . 109.5
H8BA C8B H8BC . . 109.5
H8BB C8B H8BC . . 109.5
O2C N1C O3C . . 121.1(3)
O2C N1C O1C . . 121.0(3)
O3C N1C O1C . . 117.9(3)
N1C O1C Cd1 . . 118.4(2)
C1M O1M H1M . . 104.7(13)
O1M C1M H1M1 . . 109.5
O1M C1M H1M2 . . 109.5
H1M1 C1M H1M2 . . 109.5
O1M C1M H1M3 . . 109.5
H1M1 C1M H1M3 . . 109.5
H1M2 C1M H1M3 . . 109.5

loop_
_geom_bond_atom_site_label_1
_geom_bond_atom_site_label_2
_geom_bond_site_symmetry_2
_geom_bond_distance
_geom_bond_publ_flag
Cd1 O1B 2_666 2.304(2) y
Cd1 O1B . 2.310(2) y
Cd1 N2A . 2.310(3) y
Cd1 N1A . 2.323(3) y
Cd1 O1C . 2.329(2) y
Cd1 N1B . 2.332(3) y
N1A C5A . 1.336(4) ?
N1A C1A . 1.342(4) ?
N2A C10A . 1.336(4) ?
N2A C6A . 1.349(4) ?
C1A C2A . 1.377(5) ?
C1A H1A . 0.9300 ?
C2A C3A . 1.375(5) ?
C2A H2A . 0.9300 ?
C3A C4A . 1.378(5) ?
C3A H3A . 0.9300 ?
C4A C5A . 1.387(5) ?
C4A H4A . 0.9300 ?
C5A C6A . 1.490(4) ?
C6A C7A . 1.389(5) ?
C7A C8A . 1.379(5) ?
C7A H7A . 0.9300 ?
C8A C9A . 1.380(5) ?
C8A H8A . 0.9300 ?
C9A C10A . 1.377(5) ?
C9A H9A . 0.9300 ?
C10A H10A . 0.9300 ?
O1B C6B . 1.281(4) ?
O2B C6B . 1.220(4) ?
O3B C7B . 1.205(4) ?
O4B C7B . 1.326(4) ?
O4B H4BO . 0.845(10) ?
N1B C5B . 1.336(4) ?
N1B C1B . 1.348(4) ?
C1B C2B . 1.397(4) ?
C1B C6B . 1.525(4) ?
C2B C3B . 1.386(5) ?
C2B C7B . 1.496(5) ?
C3B C4B . 1.367(5) ?
C3B H3B . 0.9300 ?
C4B C5B . 1.398(5) ?
C4B H4B . 0.9300 ?
C5B C8B . 1.497(5) ?
C8B H8BA . 0.9600 ?
C8B H8BB . 0.9600 ?
C8B H8BC . 0.9600 ?
N1C O2C . 1.230(4) ?
N1C O3C . 1.260(4) ?
N1C O1C . 1.261(4) ?
O1M C1M . 1.431(8) ?
O1M H1M . 0.855(10) ?
C1M H1M1 . 0.9600 ?
C1M H1M2 . 0.9600 ?
C1M H1M3 . 0.9600 ?

_cod_database_fobs_code 2240904
